data_7126722
loop_
_publ_author_name
'Mulholland, Katie D.'
'Yoon, Sangbin'
'Rennie, Christopher C.'
'Sitch, Eleanor K.'
'McKay, Alasdair I.'
'Edkins, Katharina'
'Edkins, Robert M.'

_publ_section_title
;
 Iridium-catalysed 3,5-bis-borylation of phthalonitrile enables access to
 a family of C<sub>4h</sub> octaarylphthalocyanines.
;
_journal_issue 60
_journal_name_full 'Chemical communications (Cambridge, England)'
_journal_page_first 8452
_journal_page_last 8455
_journal_paper_doi 10.1039/d0cc03161e
_journal_volume 56
_journal_year 2020
_chemical_formula_moiety 'C24 H8 F12 N2, 0.5[C6H14]'
_chemical_formula_sum 'C27 H15 F12 N2'
_chemical_formula_weight 595.41
_space_group_crystal_system monoclinic
_space_group_IT_number 15
_space_group_name_Hall '-C 2yc'
_space_group_name_H-M_alt 'C 1 2/c 1'
_atom_sites_solution_hydrogens geom
_atom_sites_solution_primary iterative
_audit_creation_date 2020-06-09
_audit_creation_method
;
Olex2 1.3-alpha
(compiled 2020.05.22 svn.r1d9e7f8d for OlexSys, GUI svn.r6115)
;
_audit_update_record
;
2020-06-09 deposited with the CCDC.	2020-06-18 downloaded from the CCDC.
;
_cell_angle_alpha 90
_cell_angle_beta 95.7836(14)
_cell_angle_gamma 90
_cell_formula_units_Z 8
_cell_length_a 26.3200(12)
_cell_length_b 8.4133(4)
_cell_length_c 22.4036(10)
_cell_measurement_reflns_used 9927
_cell_measurement_temperature 120
_cell_measurement_theta_max 26.81
_cell_measurement_theta_min 2.32
_cell_volume 4935.8(4)
_computing_cell_refinement 'SAINT v8.37A (Bruker, 2015)'
_computing_data_collection 'Bruker APEXII (Bruker, 2015)'
_computing_data_reduction 'SAINT v8.37A (Bruker, 2015)'
_computing_molecular_graphics 'Olex2 1.3-alpha (Dolomanov et al., 2009)'
_computing_publication_material 'Olex2 1.3-alpha (Dolomanov et al., 2009)'
_computing_structure_refinement 'SHELXL 2018/3 (Sheldrick, 2015)'
_computing_structure_solution 'olex2.solve (Bourhis et al., 2015)'
_diffrn_ambient_temperature 120
_diffrn_detector 'Bruker APEX2 area detector'
_diffrn_detector_area_resol_mean 7.9
_diffrn_detector_type 'CCD area detector'
_diffrn_measured_fraction_theta_full 0.999
_diffrn_measured_fraction_theta_max 0.995
_diffrn_measurement_device 'three-circle diffractometer'
_diffrn_measurement_device_type 'Bruker SMART APEX2 area detector'
_diffrn_measurement_method '\w and \f scans'
_diffrn_radiation_collimation '0.3 x 1.5 Double Pinhole'
_diffrn_radiation_monochromator 'mirror optics'
_diffrn_radiation_probe x-ray
_diffrn_radiation_type MoK\a
_diffrn_radiation_wavelength 0.71073
_diffrn_reflns_av_R_equivalents 0.0422
_diffrn_reflns_av_unetI/netI 0.0257
_diffrn_reflns_Laue_measured_fraction_full 0.999
_diffrn_reflns_Laue_measured_fraction_max 0.995
_diffrn_reflns_limit_h_max 33
_diffrn_reflns_limit_h_min -32
_diffrn_reflns_limit_k_max 10
_diffrn_reflns_limit_k_min -10
_diffrn_reflns_limit_l_max 26
_diffrn_reflns_limit_l_min -28
_diffrn_reflns_number 34315
_diffrn_reflns_point_group_measured_fraction_full 0.999
_diffrn_reflns_point_group_measured_fraction_max 0.995
_diffrn_reflns_theta_full 25.242
_diffrn_reflns_theta_max 26.794
_diffrn_reflns_theta_min 2.277
_diffrn_source 'microfocus sealed X-ray tube'
_diffrn_source_current 1.0
_diffrn_source_power 0.05
_diffrn_source_type 'Incoatec I\ms'
_diffrn_source_voltage 50.0
_diffrn_standards_number 0
_exptl_absorpt_coefficient_mu 0.158
_exptl_absorpt_correction_T_max 1.0000
_exptl_absorpt_correction_T_min 0.9122
_exptl_absorpt_correction_type numerical
_exptl_absorpt_process_details
'SADABS-2014/5 (Bruker,2014/5) was used for absorption correction. wR2(int) was 0.0745 before and 0.0501 after correction. The Ratio of minimum to maximum transmission is 0.9122. The \l/2 correction factor is Not present.'
_exptl_crystal_colour 'clear colourless'
_exptl_crystal_colour_lustre clear
_exptl_crystal_colour_primary colourless
_exptl_crystal_density_diffrn 1.603
_exptl_crystal_description prism
_exptl_crystal_F_000 2392
_exptl_crystal_preparation 'Cut from a larger crystal'
_exptl_crystal_recrystallization_method 'Crystallise from hexane/dichloromethane solution by slow cooling'
_exptl_crystal_size_max 0.288
_exptl_crystal_size_mid 0.23
_exptl_crystal_size_min 0.201
_refine_diff_density_max 0.448
_refine_diff_density_min -0.389
_refine_diff_density_rms 0.056
_refine_ls_extinction_method none
_refine_ls_goodness_of_fit_ref 1.033
_refine_ls_hydrogen_treatment constr
_refine_ls_matrix_type full
_refine_ls_number_parameters 407
_refine_ls_number_reflns 5262
_refine_ls_number_restraints 63
_refine_ls_restrained_S_all 1.126
_refine_ls_R_factor_all 0.0626
_refine_ls_R_factor_gt 0.0474
_refine_ls_shift/su_max 0.001
_refine_ls_shift/su_mean 0.000
_refine_ls_structure_factor_coef Fsqd
_refine_ls_weighting_details 'w=1/[\s^2^(Fo^2^)+(0.0521P)^2^+8.4179P] where P=(Fo^2^+2Fc^2^)/3'
_refine_ls_weighting_scheme calc
_refine_ls_wR_factor_gt 0.1128
_refine_ls_wR_factor_ref 0.1225
_reflns_Friedel_coverage 0.000
_reflns_number_gt 4178
_reflns_number_total 5262
_reflns_threshold_expression 'I > 2\s(I)'
_cod_data_source_file d0cc03161e2.cif
_cod_data_source_block ke060
_cod_depositor_comments 'Adding full bibliography for 7126716--7126723.cif.'
_cod_database_code 7126722
_shelx_shelxl_version_number 2018/3
_shelx_space_group_comment
;
The symmetry employed for this shelxl refinement is uniquely defined
by the following loop, which should always be used as a source of
symmetry information in preference to the above space-group names.
They are only intended as comments.
;
_olex2_refinement_description
;
1. Fixed Uiso
 At 1.2 times of:
  All C(H) groups
2. Restrained distances
 C5-F4 = C5-F5 = C5-F6 = C5-F4A = C5-F5A = C5-F6A
 1.328 with sigma of 0.02
 F4-F5 = F4-F6 = F5-F6
 2.125 with sigma of 0.02
 F4A-F5A = F4A-F6A = F5A-F6A
 2.125 with sigma of 0.02
 C5-F5 \\sim C5-F4 \\sim C5-F6 \\sim C5-F5A \\sim C5-F4A \\sim C5-F6A
 with sigma of 0.1
3. Uiso/Uaniso restraints and constraints
Uanis(F6) \\sim Ueq, Uanis(F6A) \\sim Ueq, Uanis(F5A) \\sim Ueq, Uanis(F5)
\\sim Ueq, Uanis(F4A) \\sim Ueq, Uanis(F4) \\sim Ueq: with sigma of 0.01 and
sigma for terminal atoms of 0.02
4. Others
 Sof(F3A)=Sof(C1A)=Sof(F1A)=Sof(F2A)=1-FVAR(1)
 Sof(C1)=Sof(F1)=Sof(F2)=Sof(F3)=FVAR(1)
 Fixed Sof: F5(0.5) F4(0.5) F6(0.5) F4A(0.5) F5A(0.5) F6A(0.5)
5.a Aromatic/amide H refined with riding coordinates:
 C14(H14), C6(H6), C18(H18), C22(H22), C10(H10), C20(H20), C4(H4), C8(H8)
;
_smtbx_masks_void_probe_radius 1.2
_smtbx_masks_void_truncation_radius 1.2
_olex2_exptl_crystal_mounting_method
'Crystal soaked in perfluoro polyether oil and mounted on a MiTeGen sample holder directly into the pre-cooled cryostream'
_olex2_submission_special_instructions 'No special instructions were received'

loop_
_space_group_symop_operation_xyz
'x, y, z'
'-x, y, -z+1/2'
'x+1/2, y+1/2, z'
'-x+1/2, y+1/2, -z+1/2'
'-x, -y, -z'
'x, -y, z-1/2'
'-x+1/2, -y+1/2, -z'
'x+1/2, -y+1/2, z-1/2'

loop_
_atom_site_label
_atom_site_type_symbol
_atom_site_fract_x
_atom_site_fract_y
_atom_site_fract_z
_atom_site_U_iso_or_equiv
_atom_site_adp_type
_atom_site_occupancy
_atom_site_site_symmetry_order
_atom_site_calc_flag
_atom_site_refinement_flags_posn
_atom_site_refinement_flags_adp
_atom_site_refinement_flags_occupancy
_atom_site_disorder_assembly
_atom_site_disorder_group
F8 F 0.71056(5) 0.99623(13) 0.48920(5) 0.0402(3) Uani 1 1 d . . . . .
F9 F 0.63775(5) 0.99207(14) 0.52386(6) 0.0414(3) Uani 1 1 d . . . . .
F7 F 0.70570(5) 0.95668(13) 0.58254(5) 0.0346(3) Uani 1 1 d . . . . .
F12 F 0.66132(7) 0.57081(16) 0.34438(5) 0.0553(4) Uani 1 1 d . . . . .
C9 C 0.62898(6) 0.16859(19) 0.66113(7) 0.0173(3) Uani 1 1 d . . . . .
C23 C 0.68356(7) 0.9221(2) 0.52810(8) 0.0213(4) Uani 1 1 d . . . . .
C14 C 0.63109(6) 0.27122(19) 0.61254(7) 0.0170(3) Uani 1 1 d . . . . .
H14 H 0.603241 0.273073 0.582072 0.020 Uiso 1 1 calc R U . . .
N1 N 0.79440(6) 0.53760(19) 0.64739(7) 0.0238(3) Uani 1 1 d . . . . .
C6 C 0.59115(7) -0.0980(2) 0.67619(8) 0.0201(4) Uani 1 1 d . . . . .
H6 H 0.624703 -0.140417 0.682796 0.024 Uiso 1 1 calc R U . . .
F10 F 0.60937(7) 0.4067(3) 0.37456(6) 0.0750(6) Uani 1 1 d . . . . .
C12 C 0.71355(6) 0.3655(2) 0.65187(7) 0.0167(3) Uani 1 1 d . . . . .
C18 C 0.67978(6) 0.6437(2) 0.56517(7) 0.0167(3) Uani 1 1 d . . . . .
H18 H 0.685217 0.683592 0.604969 0.020 Uiso 1 1 calc R U . . .
F11 F 0.68740(8) 0.3469(2) 0.37757(6) 0.0737(6) Uani 1 1 d . . . . .
C11 C 0.71179(6) 0.2622(2) 0.70099(7) 0.0184(3) Uani 1 1 d . . . . .
C22 C 0.66414(6) 0.4249(2) 0.49677(7) 0.0186(4) Uani 1 1 d . . . . .
H22 H 0.658399 0.314795 0.489595 0.022 Uiso 1 1 calc R U . . .
C17 C 0.67247(6) 0.4813(2) 0.55532(7) 0.0163(3) Uani 1 1 d . . . . .
C16 C 0.75843(7) 0.4616(2) 0.64834(7) 0.0181(4) Uani 1 1 d . . . . .
C7 C 0.58419(6) 0.0632(2) 0.66476(7) 0.0183(4) Uani 1 1 d . . . . .
C21 C 0.66421(7) 0.5296(2) 0.44874(7) 0.0192(4) Uani 1 1 d . . . . .
C10 C 0.66986(7) 0.1649(2) 0.70585(8) 0.0195(4) Uani 1 1 d . . . . .
H10 H 0.668997 0.096260 0.739404 0.023 Uiso 1 1 calc R U . . .
N2 N 0.78845(7) 0.2584(2) 0.78255(8) 0.0366(4) Uani 1 1 d . . . . .
C20 C 0.67177(6) 0.6915(2) 0.45802(7) 0.0181(3) Uani 1 1 d . . . . .
H20 H 0.671913 0.762539 0.425089 0.022 Uiso 1 1 calc R U . . .
C24 C 0.65576(8) 0.4644(2) 0.38613(8) 0.0270(4) Uani 1 1 d . . . . .
C19 C 0.67913(6) 0.7470(2) 0.51689(7) 0.0173(3) Uani 1 1 d . . . . .
C15 C 0.75441(7) 0.2593(2) 0.74690(8) 0.0246(4) Uani 1 1 d . . . . .
C13 C 0.67247(6) 0.37078(19) 0.60712(7) 0.0162(3) Uani 1 1 d . . . . .
C4 C 0.49994(7) -0.1371(2) 0.66965(9) 0.0281(4) Uani 1 1 d . . . . .
H4 H 0.471311 -0.205327 0.670997 0.034 Uiso 1 1 calc R U . . .
C2 C 0.49323(7) 0.0241(2) 0.65931(9) 0.0295(4) Uani 1 1 d . . . . .
C3 C 0.54920(7) -0.1974(2) 0.67800(8) 0.0237(4) Uani 1 1 d . . . . .
C8 C 0.53485(7) 0.1241(2) 0.65618(9) 0.0253(4) Uani 1 1 d . . . . .
H8 H 0.529631 0.234078 0.648186 0.030 Uiso 1 1 calc R U . . .
C5 C 0.55790(8) -0.3711(2) 0.68919(11) 0.0370(5) Uani 1 1 d D . . . .
F5 F 0.5624(3) -0.4024(8) 0.7471(2) 0.081(3) Uani 0.5 1 d D U P A 1
F4 F 0.5204(3) -0.4616(9) 0.6676(4) 0.112(4) Uani 0.5 1 d D U P A 1
F6 F 0.5873(5) -0.4249(12) 0.6541(6) 0.171(6) Uani 0.5 1 d D U P A 1
F4A F 0.51614(17) -0.4533(7) 0.6806(4) 0.073(2) Uani 0.5 1 d D U P A 2
F5A F 0.5783(3) -0.4063(8) 0.7411(3) 0.125(4) Uani 0.5 1 d D U P A 2
F6A F 0.5984(3) -0.4276(10) 0.6669(6) 0.107(3) Uani 0.5 1 d D U P A 2
C1 C 0.4389(3) 0.0905(12) 0.6477(5) 0.033(2) Uani 0.661(8) 1 d . . P B 1
F1 F 0.41108(11) 0.0074(6) 0.60623(19) 0.0749(14) Uani 0.661(8) 1 d . . P B 1
F2 F 0.41594(19) 0.0785(11) 0.69536(16) 0.109(3) Uani 0.661(8) 1 d . . P B 1
F3 F 0.43786(14) 0.2358(5) 0.6298(3) 0.092(2) Uani 0.661(8) 1 d . . P B 1
F3A F 0.4384(2) 0.2203(11) 0.6933(6) 0.098(4) Uani 0.339(8) 1 d . . P B 2
C1A C 0.4437(9) 0.089(3) 0.6599(14) 0.074(8) Uani 0.339(8) 1 d . . P B 2
F1A F 0.4268(4) 0.142(2) 0.6054(4) 0.114(7) Uani 0.339(8) 1 d . . P B 2
F2A F 0.4079(4) 0.0004(14) 0.6767(8) 0.125(7) Uani 0.339(8) 1 d . . P B 2

loop_
_atom_site_aniso_label
_atom_site_aniso_U_11
_atom_site_aniso_U_22
_atom_site_aniso_U_33
_atom_site_aniso_U_23
_atom_site_aniso_U_13
_atom_site_aniso_U_12
F8 0.0684(9) 0.0201(6) 0.0354(7) -0.0001(5) 0.0212(6) -0.0117(6)
F9 0.0370(7) 0.0234(6) 0.0618(8) -0.0101(6) -0.0049(6) 0.0132(5)
F7 0.0562(8) 0.0191(5) 0.0260(6) -0.0043(5) -0.0081(5) -0.0033(5)
F12 0.1130(13) 0.0353(7) 0.0176(6) 0.0005(5) 0.0065(7) -0.0091(8)
C9 0.0177(8) 0.0139(8) 0.0205(8) -0.0009(6) 0.0018(6) 0.0006(6)
C23 0.0272(9) 0.0167(8) 0.0199(8) 0.0006(7) 0.0016(7) 0.0016(7)
C14 0.0174(8) 0.0146(8) 0.0182(8) -0.0011(6) -0.0016(6) 0.0019(6)
N1 0.0230(8) 0.0248(8) 0.0235(8) 0.0015(6) 0.0013(6) -0.0020(7)
C6 0.0189(8) 0.0192(8) 0.0222(9) 0.0009(7) 0.0019(7) 0.0003(7)
F10 0.0713(11) 0.1198(16) 0.0324(8) -0.0256(9) -0.0017(7) -0.0512(11)
C12 0.0174(8) 0.0143(8) 0.0183(8) -0.0014(6) 0.0019(6) -0.0001(6)
C18 0.0169(8) 0.0181(8) 0.0147(8) -0.0019(6) 0.0003(6) 0.0009(6)
F11 0.1223(15) 0.0644(10) 0.0308(7) -0.0219(7) -0.0100(8) 0.0576(10)
C11 0.0181(8) 0.0198(8) 0.0167(8) 0.0012(7) -0.0019(6) -0.0003(7)
C22 0.0209(9) 0.0146(8) 0.0198(8) -0.0007(7) -0.0009(7) 0.0012(7)
C17 0.0155(8) 0.0152(8) 0.0180(8) 0.0018(6) 0.0009(6) 0.0019(6)
C16 0.0227(9) 0.0160(8) 0.0154(8) 0.0005(6) 0.0006(6) 0.0020(7)
C7 0.0185(8) 0.0189(8) 0.0173(8) 0.0012(7) -0.0001(6) -0.0006(7)
C21 0.0209(8) 0.0189(8) 0.0175(8) -0.0003(7) 0.0002(7) 0.0022(7)
C10 0.0218(9) 0.0179(8) 0.0185(8) 0.0045(7) 0.0008(7) -0.0010(7)
N2 0.0300(9) 0.0482(11) 0.0292(9) 0.0158(8) -0.0085(7) -0.0173(8)
C20 0.0192(8) 0.0182(8) 0.0167(8) 0.0033(7) 0.0011(6) 0.0033(7)
C24 0.0397(11) 0.0203(9) 0.0202(9) -0.0009(7) -0.0017(8) 0.0013(8)
C19 0.0161(8) 0.0149(8) 0.0209(8) 0.0006(7) 0.0020(6) 0.0011(6)
C15 0.0241(9) 0.0282(10) 0.0209(9) 0.0078(8) -0.0005(7) -0.0073(8)
C13 0.0196(8) 0.0128(8) 0.0161(8) -0.0012(6) 0.0016(6) 0.0027(6)
C4 0.0208(9) 0.0294(10) 0.0341(10) 0.0035(8) 0.0028(8) -0.0076(8)
C2 0.0171(9) 0.0340(11) 0.0368(11) 0.0067(9) 0.0006(8) 0.0012(8)
C3 0.0252(9) 0.0200(9) 0.0265(9) 0.0005(7) 0.0048(7) -0.0028(7)
C8 0.0209(9) 0.0225(9) 0.0318(10) 0.0054(8) -0.0010(8) 0.0022(7)
C5 0.0337(11) 0.0220(10) 0.0575(14) 0.0002(10) 0.0155(11) -0.0058(9)
F5 0.159(6) 0.049(3) 0.042(2) 0.023(2) 0.042(3) 0.057(3)
F4 0.143(7) 0.032(3) 0.138(5) 0.001(3) -0.094(5) -0.026(4)
F6 0.241(11) 0.035(4) 0.277(11) 0.017(5) 0.216(9) 0.050(5)
F4A 0.033(2) 0.017(2) 0.175(6) 0.005(3) 0.038(3) -0.0124(17)
F5A 0.159(6) 0.027(3) 0.164(7) 0.029(3) -0.115(5) -0.008(3)
F6A 0.085(3) 0.017(3) 0.241(9) 0.023(4) 0.122(4) 0.009(2)
C1 0.0048(19) 0.046(3) 0.048(4) 0.011(3) 0.000(3) 0.0082(18)
F1 0.0262(14) 0.104(3) 0.088(3) -0.030(2) -0.0253(14) 0.0115(16)
F2 0.043(3) 0.252(10) 0.0370(16) 0.045(3) 0.0256(16) 0.073(4)
F3 0.0268(15) 0.064(2) 0.185(8) 0.055(3) 0.004(3) 0.0176(14)
F3A 0.040(3) 0.084(6) 0.174(11) 0.013(6) 0.031(4) 0.034(3)
C1A 0.067(12) 0.059(10) 0.086(13) 0.049(8) -0.042(8) -0.025(8)
F1A 0.063(7) 0.222(19) 0.055(5) 0.048(8) -0.008(4) 0.075(10)
F2A 0.021(3) 0.097(6) 0.26(2) 0.075(8) 0.028(6) 0.002(3)

loop_
_atom_type_symbol
_atom_type_description
_atom_type_scat_dispersion_real
_atom_type_scat_dispersion_imag
_atom_type_scat_source
C C 0.0033 0.0016 'International Tables Vol C Tables 4.2.6.8 and 6.1.1.4'
F F 0.0171 0.0103 'International Tables Vol C Tables 4.2.6.8 and 6.1.1.4'
H H 0.0000 0.0000 'International Tables Vol C Tables 4.2.6.8 and 6.1.1.4'
N N 0.0061 0.0033 'International Tables Vol C Tables 4.2.6.8 and 6.1.1.4'

loop_
_geom_angle_atom_site_label_1
_geom_angle_atom_site_label_2
_geom_angle_atom_site_label_3
_geom_angle
_geom_angle_site_symmetry_1
_geom_angle_site_symmetry_3
_geom_angle_publ_flag
C14 C9 C7 120.46(15) . . ?
C14 C9 C10 119.07(15) . . ?
C10 C9 C7 120.46(15) . . ?
F8 C23 F9 106.51(15) . . ?
F8 C23 C19 112.83(15) . . ?
F9 C23 C19 111.52(15) . . ?
F7 C23 F8 106.51(15) . . ?
F7 C23 F9 106.14(14) . . ?
F7 C23 C19 112.86(14) . . ?
C9 C14 H14 118.8 . . ?
C13 C14 C9 122.32(15) . . ?
C13 C14 H14 118.8 . . ?
C7 C6 H6 119.9 . . ?
C7 C6 C3 120.18(16) . . ?
C3 C6 H6 119.9 . . ?
C11 C12 C16 118.80(15) . . ?
C13 C12 C11 119.74(15) . . ?
C13 C12 C16 121.45(15) . . ?
C17 C18 H18 120.0 . . ?
C19 C18 H18 120.0 . . ?
C19 C18 C17 120.01(15) . . ?
C12 C11 C15 118.89(15) . . ?
C10 C11 C12 121.01(15) . . ?
C10 C11 C15 120.10(15) . . ?
C17 C22 H22 120.0 . . ?
C21 C22 H22 120.0 . . ?
C21 C22 C17 120.09(16) . . ?
C18 C17 C13 120.00(15) . . ?
C22 C17 C18 119.30(15) . . ?
C22 C17 C13 120.69(15) . . ?
N1 C16 C12 177.90(18) . . ?
C6 C7 C9 120.19(15) . . ?
C6 C7 C8 119.29(16) . . ?
C8 C7 C9 120.52(16) . . ?
C22 C21 C24 118.68(16) . . ?
C20 C21 C22 121.09(16) . . ?
C20 C21 C24 120.23(15) . . ?
C9 C10 H10 120.2 . . ?
C11 C10 C9 119.52(15) . . ?
C11 C10 H10 120.2 . . ?
C21 C20 H20 120.8 . . ?
C21 C20 C19 118.32(15) . . ?
C19 C20 H20 120.8 . . ?
F12 C24 F10 106.20(17) . . ?
F12 C24 F11 106.87(18) . . ?
F12 C24 C21 113.56(16) . . ?
F10 C24 F11 106.35(19) . . ?
F10 C24 C21 111.47(16) . . ?
F11 C24 C21 111.92(16) . . ?
C18 C19 C23 119.43(15) . . ?
C18 C19 C20 121.17(16) . . ?
C20 C19 C23 119.31(15) . . ?
N2 C15 C11 179.0(2) . . ?
C14 C13 C12 118.32(15) . . ?
C14 C13 C17 120.46(14) . . ?
C12 C13 C17 121.22(15) . . ?
C2 C4 H4 120.6 . . ?
C2 C4 C3 118.86(17) . . ?
C3 C4 H4 120.6 . . ?
C4 C2 C8 120.93(18) . . ?
C4 C2 C1 119.1(4) . . ?
C4 C2 C1A 118.7(11) . . ?
C8 C2 C1 119.9(4) . . ?
C8 C2 C1A 119.9(11) . . ?
C6 C3 C5 118.96(17) . . ?
C4 C3 C6 120.72(17) . . ?
C4 C3 C5 120.32(17) . . ?
C7 C8 H8 120.0 . . ?
C2 C8 C7 120.00(17) . . ?
C2 C8 H8 120.0 . . ?
F5 C5 C3 110.9(3) . . ?
F4 C5 C3 114.3(4) . . ?
F4 C5 F5 103.8(5) . . ?
F6 C5 C3 110.1(6) . . ?
F6 C5 F5 123.4(8) . . ?
F6 C5 F4 92.8(7) . . ?
F4A C5 C3 112.5(3) . . ?
F4A C5 F6A 117.4(5) . . ?
F5A C5 C3 115.2(3) . . ?
F5A C5 F4A 106.6(5) . . ?
F5A C5 F6A 88.8(6) . . ?
F6A C5 C3 114.0(4) . . ?
F1 C1 C2 111.5(6) . . ?
F2 C1 C2 109.8(8) . . ?
F2 C1 F1 105.7(7) . . ?
F2 C1 F3 109.8(7) . . ?
F3 C1 C2 112.9(6) . . ?
F3 C1 F1 106.9(9) . . ?
F3A C1A C2 118.0(19) . . ?
F1A C1A C2 110(2) . . ?
F1A C1A F3A 101.0(18) . . ?
F2A C1A C2 118.8(19) . . ?
F2A C1A F3A 101(2) . . ?
F2A C1A F1A 106(2) . . ?

loop_
_geom_bond_atom_site_label_1
_geom_bond_atom_site_label_2
_geom_bond_distance
_geom_bond_site_symmetry_2
_geom_bond_publ_flag
F8 C23 1.333(2) . ?
F9 C23 1.336(2) . ?
F7 C23 1.330(2) . ?
F12 C24 1.313(2) . ?
C9 C14 1.395(2) . ?
C9 C7 1.484(2) . ?
C9 C10 1.395(2) . ?
C23 C19 1.497(2) . ?
C14 H14 0.9500 . ?
C14 C13 1.389(2) . ?
N1 C16 1.144(2) . ?
C6 H6 0.9500 . ?
C6 C7 1.389(2) . ?
C6 C3 1.389(2) . ?
F10 C24 1.315(3) . ?
C12 C11 1.407(2) . ?
C12 C16 1.440(2) . ?
C12 C13 1.399(2) . ?
C18 H18 0.9500 . ?
C18 C17 1.395(2) . ?
C18 C19 1.386(2) . ?
F11 C24 1.319(2) . ?
C11 C10 1.387(2) . ?
C11 C15 1.444(2) . ?
C22 H22 0.9500 . ?
C22 C17 1.391(2) . ?
C22 C21 1.391(2) . ?
C17 C13 1.487(2) . ?
C7 C8 1.391(2) . ?
C21 C20 1.389(2) . ?
C21 C24 1.502(2) . ?
C10 H10 0.9500 . ?
N2 C15 1.138(2) . ?
C20 H20 0.9500 . ?
C20 C19 1.394(2) . ?
C4 H4 0.9500 . ?
C4 C2 1.384(3) . ?
C4 C3 1.387(3) . ?
C2 C8 1.389(3) . ?
C2 C1 1.534(7) . ?
C2 C1A 1.41(2) . ?
C3 C5 1.496(3) . ?
C8 H8 0.9500 . ?
C5 F5 1.318(5) . ?
C5 F4 1.301(6) . ?
C5 F6 1.243(8) . ?
C5 F4A 1.297(5) . ?
C5 F5A 1.266(7) . ?
C5 F6A 1.311(7) . ?
C1 F1 1.323(11) . ?
C1 F2 1.282(10) . ?
C1 F3 1.286(11) . ?
F3A C1A 1.35(3) . ?
C1A F1A 1.33(3) . ?
C1A F2A 1.29(3) . ?

loop_
_geom_torsion_atom_site_label_1
_geom_torsion_atom_site_label_2
_geom_torsion_atom_site_label_3
_geom_torsion_atom_site_label_4
_geom_torsion
_geom_torsion_site_symmetry_1
_geom_torsion_site_symmetry_2
_geom_torsion_site_symmetry_3
_geom_torsion_site_symmetry_4
_geom_torsion_publ_flag
F8 C23 C19 C18 143.69(16) . . . . ?
F8 C23 C19 C20 -39.6(2) . . . . ?
F9 C23 C19 C18 -96.48(19) . . . . ?
F9 C23 C19 C20 80.2(2) . . . . ?
F7 C23 C19 C18 22.9(2) . . . . ?
F7 C23 C19 C20 -160.40(15) . . . . ?
C9 C14 C13 C12 0.8(2) . . . . ?
C9 C14 C13 C17 -178.41(15) . . . . ?
C9 C7 C8 C2 179.58(17) . . . . ?
C14 C9 C7 C6 129.96(18) . . . . ?
C14 C9 C7 C8 -49.4(2) . . . . ?
C14 C9 C10 C11 -0.4(3) . . . . ?
C6 C7 C8 C2 0.2(3) . . . . ?
C6 C3 C5 F5 88.9(4) . . . . ?
C6 C3 C5 F4 -154.3(5) . . . . ?
C6 C3 C5 F6 -51.4(8) . . . . ?
C6 C3 C5 F4A -170.0(4) . . . . ?
C6 C3 C5 F5A 67.5(6) . . . . ?
C6 C3 C5 F6A -33.1(7) . . . . ?
C12 C11 C10 C9 0.5(3) . . . . ?
C18 C17 C13 C14 124.30(18) . . . . ?
C18 C17 C13 C12 -54.9(2) . . . . ?
C11 C12 C13 C14 -0.7(2) . . . . ?
C11 C12 C13 C17 178.52(15) . . . . ?
C22 C17 C13 C14 -54.3(2) . . . . ?
C22 C17 C13 C12 126.47(18) . . . . ?
C22 C21 C20 C19 -0.2(3) . . . . ?
C22 C21 C24 F12 -173.97(17) . . . . ?
C22 C21 C24 F10 66.1(2) . . . . ?
C22 C21 C24 F11 -52.9(2) . . . . ?
C17 C18 C19 C23 175.96(16) . . . . ?
C17 C18 C19 C20 -0.7(2) . . . . ?
C17 C22 C21 C20 -0.9(3) . . . . ?
C17 C22 C21 C24 179.22(16) . . . . ?
C16 C12 C11 C10 -178.72(16) . . . . ?
C16 C12 C11 C15 1.7(2) . . . . ?
C16 C12 C13 C14 178.03(15) . . . . ?
C16 C12 C13 C17 -2.7(2) . . . . ?
C7 C9 C14 C13 -179.43(15) . . . . ?
C7 C9 C10 C11 178.75(16) . . . . ?
C7 C6 C3 C4 -1.3(3) . . . . ?
C7 C6 C3 C5 178.78(18) . . . . ?
C21 C22 C17 C18 1.3(2) . . . . ?
C21 C22 C17 C13 179.96(15) . . . . ?
C21 C20 C19 C23 -175.59(16) . . . . ?
C21 C20 C19 C18 1.1(3) . . . . ?
C10 C9 C14 C13 -0.3(3) . . . . ?
C10 C9 C7 C6 -49.2(2) . . . . ?
C10 C9 C7 C8 131.47(18) . . . . ?
C20 C21 C24 F12 6.2(3) . . . . ?
C20 C21 C24 F10 -113.7(2) . . . . ?
C20 C21 C24 F11 127.3(2) . . . . ?
C24 C21 C20 C19 179.59(16) . . . . ?
C19 C18 C17 C22 -0.5(2) . . . . ?
C19 C18 C17 C13 -179.17(15) . . . . ?
C15 C11 C10 C9 -179.87(16) . . . . ?
C13 C12 C11 C10 0.1(3) . . . . ?
C13 C12 C11 C15 -179.56(16) . . . . ?
C4 C2 C8 C7 -1.4(3) . . . . ?
C4 C2 C1 F1 -49.6(9) . . . . ?
C4 C2 C1 F2 67.2(9) . . . . ?
C4 C2 C1 F3 -170.0(6) . . . . ?
C4 C2 C1A F3A 130.5(17) . . . . ?
C4 C2 C1A F1A -114.3(17) . . . . ?
C4 C2 C1A F2A 8(3) . . . . ?
C4 C3 C5 F5 -91.1(4) . . . . ?
C4 C3 C5 F4 25.8(5) . . . . ?
C4 C3 C5 F6 128.7(8) . . . . ?
C4 C3 C5 F4A 10.0(5) . . . . ?
C4 C3 C5 F5A -112.4(5) . . . . ?
C4 C3 C5 F6A 146.9(7) . . . . ?
C2 C4 C3 C6 0.2(3) . . . . ?
C2 C4 C3 C5 -179.91(19) . . . . ?
C3 C6 C7 C9 -178.27(16) . . . . ?
C3 C6 C7 C8 1.1(3) . . . . ?
C3 C4 C2 C8 1.2(3) . . . . ?
C3 C4 C2 C1 177.7(5) . . . . ?
C3 C4 C2 C1A -170.5(15) . . . . ?
C8 C2 C1 F1 127.0(6) . . . . ?
C8 C2 C1 F2 -116.2(8) . . . . ?
C8 C2 C1 F3 6.6(10) . . . . ?
C8 C2 C1A F3A -41(3) . . . . ?
C8 C2 C1A F1A 74(2) . . . . ?
C8 C2 C1A F2A -164(2) . . . . ?
C1 C2 C8 C7 -177.9(5) . . . . ?
C1A C2 C8 C7 170.2(15) . . . . ?

loop_
_smtbx_masks_void_nr
_smtbx_masks_void_average_x
_smtbx_masks_void_average_y
_smtbx_masks_void_average_z
_smtbx_masks_void_volume
_smtbx_masks_void_count_electrons
_smtbx_masks_void_content
1 0.000 -0.847 0.000 166.8 47.9 '1 C6H14'
2 0.000 -0.646 0.500 166.8 47.9 '1 C6H14'
3 0.500 -0.938 0.000 166.8 47.9 '1 C6H14'
4 0.500 -0.375 0.500 166.8 47.9 '1 C6H14'
